data_7119228
loop_
_publ_author_name
'Xiang, Jing'
'Liu, Jia-Jia'
'Chen, Xiao-Xiang'
'Jia, Li-Hui'
'Yu, Fei'
'Wang, Bing-Wu'
'Gao, Song'
'Lau, Tai-Chu'

_publ_section_title
;
 Slow magnetic relaxation in a mononuclear 8-coordinate Fe(ii) complex.
;
_journal_issue 9
_journal_name_full 'Chemical communications (Cambridge, England)'
_journal_page_first 1474
_journal_page_last 1477
_journal_paper_doi 10.1039/c6cc09801k
_journal_volume 53
_journal_year 2017
_chemical_formula_sum 'C53 H38 N6 O20 Zn2'
_chemical_formula_weight 1209.63
_chemical_name_systematic
; 
 ? 
;
_space_group_IT_number 15
_symmetry_cell_setting monoclinic
_symmetry_space_group_name_Hall '-C 2yc'
_symmetry_space_group_name_H-M 'C 1 2/c 1'
_atom_sites_solution_hydrogens geom
_atom_sites_solution_primary direct
_atom_sites_solution_secondary difmap
_audit_block_doi 10.5517/cc13376n
_audit_creation_method SHELXL-97
_audit_update_record
;
2014-07-25 deposited with the CCDC.
2016-12-23 downloaded from the CCDC.
;
_cell_angle_alpha 90.00
_cell_angle_beta 101.29(3)
_cell_angle_gamma 90.00
_cell_formula_units_Z 8
_cell_length_a 38.596(8)
_cell_length_b 15.279(3)
_cell_length_c 23.600(5)
_cell_measurement_temperature 293(2)
_cell_volume 13648(5)
_computing_cell_refinement 'Bruker SMART'
_computing_data_collection 'Bruker SMART'
_computing_data_reduction 'Bruker SAINT'
_computing_molecular_graphics 'Bruker SHELXTL'
_computing_publication_material 'Bruker SHELXTL'
_computing_structure_refinement 'SHELXL-97 (Sheldrick, 1997)'
_computing_structure_solution 'SHELXS-97 (Sheldrick, 1990)'
_diffrn_ambient_temperature 293(2)
_diffrn_measured_fraction_theta_full 0.996
_diffrn_measured_fraction_theta_max 0.996
_diffrn_radiation_monochromator graphite
_diffrn_radiation_source 'fine-focus sealed tube'
_diffrn_radiation_type MoK\a
_diffrn_radiation_wavelength 0.71073
_diffrn_reflns_av_R_equivalents 0.1379
_diffrn_reflns_av_sigmaI/netI 0.1582
_diffrn_reflns_limit_h_max 50
_diffrn_reflns_limit_h_min -50
_diffrn_reflns_limit_k_max 19
_diffrn_reflns_limit_k_min -18
_diffrn_reflns_limit_l_max 29
_diffrn_reflns_limit_l_min -30
_diffrn_reflns_number 60601
_diffrn_reflns_theta_full 27.48
_diffrn_reflns_theta_max 27.48
_diffrn_reflns_theta_min 3.04
_exptl_absorpt_coefficient_mu 0.769
_exptl_absorpt_correction_T_max 0.802
_exptl_absorpt_correction_T_min 0.735
_exptl_absorpt_correction_type multi-scan
_exptl_absorpt_process_details 'sadabs (sheldrick, 1996)'
_exptl_crystal_colour 'deep yellow'
_exptl_crystal_density_diffrn 1.177
_exptl_crystal_density_method 'not measured'
_exptl_crystal_description block
_exptl_crystal_F_000 4944
_exptl_crystal_size_max 0.42
_exptl_crystal_size_mid 0.36
_exptl_crystal_size_min 0.28
_refine_diff_density_max 0.528
_refine_diff_density_min -0.563
_refine_diff_density_rms 0.080
_refine_ls_extinction_method none
_refine_ls_goodness_of_fit_ref 0.973
_refine_ls_hydrogen_treatment mixed
_refine_ls_matrix_type full
_refine_ls_number_parameters 726
_refine_ls_number_reflns 15586
_refine_ls_number_restraints 48
_refine_ls_restrained_S_all 0.977
_refine_ls_R_factor_all 0.1832
_refine_ls_R_factor_gt 0.0783
_refine_ls_shift/su_max 0.001
_refine_ls_shift/su_mean 0.000
_refine_ls_structure_factor_coef Fsqd
_refine_ls_weighting_details 'calc w=1/[\s^2^(Fo^2^)+(0.0786P)^2^+0.0000P] where P=(Fo^2^+2Fc^2^)/3'
_refine_ls_weighting_scheme calc
_refine_ls_wR_factor_gt 0.1782
_refine_ls_wR_factor_ref 0.2101
_reflns_number_gt 5974
_reflns_number_total 15586
_reflns_threshold_expression >2sigma(I)
_cod_data_source_file c6cc09801k2.cif
_cod_data_source_block 1
_cod_depositor_comments 'Adding full bibliography for 7119228.cif.'
_cod_original_sg_symbol_H-M C2/c
_cod_database_code 7119228

loop_
_symmetry_equiv_pos_as_xyz
'x, y, z'
'-x, y, -z+1/2'
'x+1/2, y+1/2, z'
'-x+1/2, y+1/2, -z+1/2'
'-x, -y, -z'
'x, -y, z-1/2'
'-x+1/2, -y+1/2, -z'
'x+1/2, -y+1/2, z-1/2'

loop_
_atom_site_label
_atom_site_type_symbol
_atom_site_fract_x
_atom_site_fract_y
_atom_site_fract_z
_atom_site_U_iso_or_equiv
_atom_site_adp_type
_atom_site_occupancy
_atom_site_symmetry_multiplicity
_atom_site_calc_flag
_atom_site_refinement_flags
Zn1 Zn 0.256031(15) 0.87902(5) 0.37174(3) 0.0528(2) Uani 1 1 d .
Zn2 Zn 0.186819(15) 0.99616(5) 0.30468(3) 0.0571(2) Uani 1 1 d .
C1 C 0.20455(15) 0.7681(4) 0.2122(2) 0.0625(16) Uani 1 1 d .
C2 C 0.22564(14) 0.6967(4) 0.2087(2) 0.0603(15) Uani 1 1 d .
H2 H 0.2463 0.6891 0.2360 0.072 Uiso 1 1 calc R
C3 C 0.21646(15) 0.6362(4) 0.1650(2) 0.0624(16) Uani 1 1 d .
C4 C 0.18606(15) 0.6485(4) 0.1246(3) 0.0742(19) Uani 1 1 d .
H4 H 0.1793 0.6078 0.0952 0.089 Uiso 1 1 calc R
C5 C 0.16590(16) 0.7203(5) 0.1277(3) 0.0735(18) Uani 1 1 d .
C6 C 0.17420(15) 0.7800(5) 0.1704(3) 0.0743(18) Uani 1 1 d .
H6 H 0.1598 0.8284 0.1717 0.089 Uiso 1 1 calc R
C7 C 0.21391(15) 0.8328(4) 0.2605(3) 0.0614(15) Uani 1 1 d .
C8 C 0.23834(17) 0.5565(4) 0.1630(3) 0.0628(16) Uani 1 1 d .
C9 C 0.13757(19) 0.7909(5) 0.0381(3) 0.080(2) Uani 1 1 d .
C10 C 0.10614(16) 0.8102(4) -0.0056(3) 0.0699(17) Uani 1 1 d .
C11 C 0.10838(19) 0.8676(5) -0.0483(3) 0.090(2) Uani 1 1 d .
H11 H 0.1297 0.8947 -0.0499 0.108 Uiso 1 1 calc R
C12 C 0.0777(2) 0.8860(5) -0.0906(3) 0.091(2) Uani 1 1 d .
H12 H 0.0791 0.9251 -0.1203 0.110 Uiso 1 1 calc R
C13 C 0.04616(18) 0.8463(5) -0.0881(3) 0.0721(18) Uani 1 1 d .
C14 C 0.01518(19) 0.8611(5) -0.1330(3) 0.082(2) Uani 1 1 d .
C15 C -0.01907(19) 0.7609(7) -0.0842(3) 0.102(3) Uani 1 1 d .
C16 C 0.01206(17) 0.7450(6) -0.0393(3) 0.089(2) Uani 1 1 d .
C17 C 0.01065(18) 0.6891(7) 0.0052(3) 0.117(3) Uani 1 1 d .
H17 H -0.0104 0.6614 0.0078 0.140 Uiso 1 1 calc R
C18 C 0.0411(2) 0.6736(7) 0.0470(3) 0.114(3) Uani 1 1 d .
H18 H 0.0398 0.6363 0.0776 0.137 Uiso 1 1 calc R
C19 C 0.07219(17) 0.7112(5) 0.0441(3) 0.082(2) Uani 1 1 d .
C20 C 0.10351(19) 0.6895(6) 0.0884(3) 0.090(2) Uani 1 1 d .
C21 C 0.07485(16) 0.7694(5) 0.0000(3) 0.0692(17) Uani 1 1 d .
C22 C 0.04397(16) 0.7878(5) -0.0427(3) 0.0719(18) Uani 1 1 d .
C23 C -0.04383(15) 0.8145(5) -0.1801(3) 0.0739(18) Uani 1 1 d .
C24 C -0.04172(16) 0.7557(5) -0.2234(3) 0.0765(19) Uani 1 1 d .
H24 H -0.0225 0.7181 -0.2202 0.092 Uiso 1 1 calc R
C25 C -0.06838(15) 0.7532(4) -0.2713(3) 0.0691(17) Uani 1 1 d .
C26 C -0.09611(15) 0.8123(5) -0.2746(3) 0.0724(18) Uani 1 1 d .
H26 H -0.1145 0.8110 -0.3066 0.087 Uiso 1 1 calc R
C27 C -0.09690(15) 0.8718(5) -0.2322(3) 0.0693(17) Uani 1 1 d .
C28 C -0.07017(16) 0.8740(5) -0.1841(3) 0.0762(19) Uani 1 1 d .
H28 H -0.0702 0.9152 -0.1551 0.091 Uiso 1 1 calc R
C29 C -0.0668(2) 0.6911(5) -0.3185(3) 0.084(2) Uani 1 1 d .
C30 C -0.1267(2) 0.9385(7) -0.2394(4) 0.098(2) Uani 1 1 d .
C31 C 0.16767(12) 0.8696(4) 0.4540(2) 0.0572(15) Uani 1 1 d .
C32 C 0.13454(14) 0.9025(4) 0.4554(3) 0.0657(17) Uani 1 1 d .
H32 H 0.1241 0.9438 0.4284 0.079 Uiso 1 1 calc R
C33 C 0.11724(13) 0.8730(5) 0.4977(3) 0.0690(18) Uani 1 1 d .
C34 C 0.13239(14) 0.8143(4) 0.5384(3) 0.0712(19) Uani 1 1 d .
H34 H 0.1203 0.7960 0.5667 0.085 Uiso 1 1 calc R
C35 C 0.16572(13) 0.7817(4) 0.5378(2) 0.0556(15) Uani 1 1 d .
C36 C 0.18301(13) 0.8113(4) 0.4951(2) 0.0579(15) Uani 1 1 d .
H36 H 0.2056 0.7908 0.4946 0.070 Uiso 1 1 calc R
C37 C 0.18668(14) 0.9014(4) 0.4086(2) 0.0587(16) Uani 1 1 d .
C38 C 0.18316(14) 0.7195(4) 0.5818(3) 0.0615(16) Uani 1 1 d .
C39 C 0.05400(16) 0.8763(5) 0.4597(3) 0.0757(19) Uani 1 1 d .
C40 C 0.01998(15) 0.9168(4) 0.4593(3) 0.0670(17) Uani 1 1 d .
C41 C -0.00882(17) 0.8897(5) 0.4202(3) 0.081(2) Uani 1 1 d .
H41 H -0.0067 0.8466 0.3933 0.098 Uiso 1 1 calc R
C42 C 0.04246(15) 1.0710(5) 0.5786(3) 0.077(2) Uani 1 1 d .
H42 H 0.0622 1.0878 0.6058 0.092 Uiso 1 1 calc R
C43 C 0.04578(14) 1.0106(4) 0.5390(3) 0.0624(17) Uani 1 1 d .
C44 C 0.08136(15) 0.9736(5) 0.5386(3) 0.0651(18) Uani 1 1 d .
C45 C 0.01651(13) 0.9812(4) 0.4990(3) 0.0589(16) Uani 1 1 d .
N1 N 0.13421(14) 0.7355(4) 0.0833(2) 0.0781(16) Uani 1 1 d .
N2 N -0.01504(13) 0.8143(4) -0.1293(2) 0.0724(15) Uani 1 1 d .
N3 N 0.08242(12) 0.9092(4) 0.4998(2) 0.0662(15) Uani 1 1 d .
O1 O 0.24125(10) 0.8207(3) 0.29768(16) 0.0632(11) Uani 1 1 d .
O2 O 0.19257(10) 0.8947(3) 0.26049(17) 0.0730(12) Uani 1 1 d .
O3 O 0.22394(10) 0.4899(3) 0.13819(19) 0.0757(12) Uani 1 1 d .
O4 O 0.27044(11) 0.5640(3) 0.1863(2) 0.0810(13) Uani 1 1 d .
O5 O -0.04005(15) 0.6538(4) -0.3221(3) 0.127(2) Uani 1 1 d .
O6 O -0.09545(14) 0.6864(4) -0.3558(2) 0.1186(19) Uani 1 1 d .
H6A H -0.0931 0.6509 -0.3809 0.178 Uiso 1 1 calc R
O7 O -0.15213(12) 0.9221(3) -0.2786(2) 0.0880(14) Uani 1 1 d .
O8 O -0.1244(2) 1.0018(6) -0.2094(4) 0.197(4) Uani 1 1 d .
O9 O 0.10388(13) 0.6392(5) 0.1270(2) 0.126(2) Uani 1 1 d .
O10 O 0.16563(14) 0.8231(4) 0.0363(2) 0.1111(18) Uani 1 1 d .
O11 O 0.01544(15) 0.9119(4) -0.1718(2) 0.121(2) Uani 1 1 d .
O12 O -0.04707(14) 0.7283(5) -0.0828(2) 0.156(3) Uani 1 1 d .
O13 O 0.21646(10) 0.8702(3) 0.40931(19) 0.0896(15) Uani 1 1 d .
O14 O 0.17253(10) 0.9573(3) 0.37370(18) 0.0760(13) Uani 1 1 d .
O15 O 0.21411(9) 0.6985(3) 0.57949(16) 0.0690(12) Uani 1 1 d .
O16 O 0.16765(12) 0.6913(4) 0.6185(2) 0.111(2) Uani 1 1 d .
O17 O 0.10763(11) 1.0003(4) 0.5692(2) 0.0979(17) Uani 1 1 d .
O18 O 0.05796(12) 0.8199(4) 0.4268(3) 0.1126(19) Uani 1 1 d .
N4 N 0.1689(4) 0.5949(12) 0.7211(5) 0.303(10) Uani 1 1 d .
H4A H 0.1797 0.6004 0.6908 0.364 Uiso 1 1 calc R
H4B H 0.1774 0.5478 0.7422 0.364 Uiso 1 1 calc R
N5 N 0.2190(6) 0.0189(11) 0.1451(7) 0.282(8) Uani 1 1 d D
C47 C 0.1721(4) 0.6830(11) 0.7598(7) 0.229(6) Uani 1 1 d U
H47A H 0.1502 0.6937 0.7719 0.344 Uiso 1 1 calc R
H47B H 0.1775 0.7317 0.7373 0.344 Uiso 1 1 calc R
H47C H 0.1906 0.6760 0.7932 0.344 Uiso 1 1 calc R
C50 C 0.1961(5) -0.0033(14) 0.0884(9) 0.276(9) Uani 1 1 d DU
C46 C 0.1281(7) 0.591(2) 0.7017(12) 0.412(16) Uani 1 1 d U
H46A H 0.1191 0.5418 0.7196 0.619 Uiso 1 1 calc R
H46B H 0.1221 0.5849 0.6604 0.619 Uiso 1 1 calc R
H46C H 0.1179 0.6439 0.7130 0.619 Uiso 1 1 calc R
O19 O 0.1027(3) 0.5906(7) 0.9486(3) 0.186(3) Uani 1 1 d .
N6 N 0.0965(4) 0.4590(14) 0.9838(10) 0.318(9) Uani 1 1 d D
C49 C 0.2011(6) 0.0920(18) 0.1650(8) 0.302(12) Uani 1 1 d D
C53 C 0.1305(6) 0.4671(17) 1.0223(10) 0.333(11) Uani 1 1 d DU
C51 C 0.0849(6) 0.5258(18) 0.9322(10) 0.260(10) Uani 1 1 d U
O20 O 0.2761(4) -0.0098(10) 0.2146(6) 0.308(5) Uani 1 1 d D
C52 C 0.0952(8) 0.3647(19) 0.9543(12) 0.412(16) Uani 1 1 d DU
C48 C 0.2553(6) -0.0428(17) 0.1808(10) 0.308(5) Uani 1 1 d DU

loop_
_atom_site_aniso_label
_atom_site_aniso_U_11
_atom_site_aniso_U_22
_atom_site_aniso_U_33
_atom_site_aniso_U_23
_atom_site_aniso_U_13
_atom_site_aniso_U_12
Zn1 0.0297(3) 0.0607(4) 0.0642(4) 0.0121(3) -0.0003(3) 0.0096(3)
Zn2 0.0361(3) 0.0619(5) 0.0695(4) 0.0083(4) 0.0010(3) 0.0091(3)
C1 0.053(3) 0.069(4) 0.057(3) -0.004(3) -0.010(3) 0.008(3)
C2 0.040(3) 0.063(4) 0.067(4) -0.006(3) -0.016(3) 0.009(3)
C3 0.046(3) 0.061(4) 0.070(4) -0.008(3) -0.016(3) 0.009(3)
C4 0.053(4) 0.072(5) 0.080(4) -0.018(3) -0.031(3) 0.009(3)
C5 0.052(4) 0.080(5) 0.071(4) -0.003(4) -0.032(3) 0.016(3)
C6 0.050(4) 0.078(5) 0.081(4) -0.014(4) -0.022(3) 0.016(3)
C7 0.046(3) 0.068(4) 0.065(4) -0.006(3) 0.001(3) -0.001(3)
C8 0.056(4) 0.064(4) 0.063(4) -0.002(3) -0.004(3) 0.001(3)
C9 0.063(5) 0.071(5) 0.092(5) 0.001(4) -0.022(4) -0.004(4)
C10 0.053(4) 0.064(5) 0.075(4) -0.003(3) -0.029(3) 0.005(3)
C11 0.071(5) 0.078(5) 0.100(5) 0.018(4) -0.034(4) -0.006(4)
C12 0.089(6) 0.073(5) 0.098(5) 0.009(4) -0.018(4) -0.002(4)
C13 0.066(4) 0.068(5) 0.068(4) -0.001(3) -0.020(3) 0.016(4)
C14 0.071(5) 0.082(6) 0.078(5) -0.001(4) -0.023(4) 0.010(4)
C15 0.047(4) 0.170(9) 0.079(5) 0.016(5) -0.015(4) 0.014(5)
C16 0.045(4) 0.138(7) 0.072(4) 0.018(5) -0.014(3) 0.014(4)
C17 0.050(4) 0.199(10) 0.092(5) 0.049(6) -0.008(4) -0.002(5)
C18 0.059(5) 0.188(10) 0.080(5) 0.045(5) -0.022(4) -0.002(5)
C19 0.050(4) 0.109(6) 0.075(4) 0.009(4) -0.022(3) 0.017(4)
C20 0.055(4) 0.111(7) 0.092(6) 0.007(5) -0.014(4) 0.012(4)
C21 0.050(4) 0.080(5) 0.064(4) -0.004(3) -0.025(3) 0.014(3)
C22 0.053(4) 0.081(5) 0.070(4) -0.012(4) -0.018(3) 0.017(3)
C23 0.043(3) 0.088(5) 0.077(4) 0.003(4) -0.022(3) 0.015(3)
C24 0.051(4) 0.089(5) 0.082(4) -0.004(4) -0.007(3) 0.019(3)
C25 0.045(3) 0.078(5) 0.073(4) -0.015(3) -0.016(3) 0.007(3)
C26 0.043(3) 0.092(5) 0.070(4) 0.004(4) -0.018(3) 0.012(3)
C27 0.046(3) 0.084(5) 0.069(4) -0.007(4) -0.010(3) 0.021(3)
C28 0.064(4) 0.085(5) 0.067(4) -0.009(4) -0.017(3) 0.027(4)
C29 0.063(5) 0.097(6) 0.081(5) -0.016(4) -0.010(4) 0.005(4)
C30 0.079(6) 0.114(8) 0.090(6) -0.001(5) -0.008(5) 0.028(5)
C31 0.031(3) 0.075(4) 0.068(4) 0.019(3) 0.016(3) 0.021(3)
C32 0.042(3) 0.079(5) 0.078(4) 0.027(3) 0.017(3) 0.029(3)
C33 0.030(3) 0.094(5) 0.085(4) 0.025(4) 0.016(3) 0.024(3)
C34 0.043(3) 0.097(5) 0.078(4) 0.037(4) 0.023(3) 0.030(3)
C35 0.031(3) 0.071(4) 0.063(3) 0.019(3) 0.005(3) 0.020(3)
C36 0.028(3) 0.075(4) 0.073(4) 0.018(3) 0.016(3) 0.020(3)
C37 0.035(3) 0.075(4) 0.066(4) 0.012(3) 0.010(3) 0.017(3)
C38 0.044(3) 0.070(4) 0.069(4) 0.011(3) 0.008(3) 0.024(3)
C39 0.041(3) 0.089(5) 0.098(5) 0.006(4) 0.016(4) 0.031(4)
C40 0.040(3) 0.075(5) 0.087(5) 0.017(4) 0.015(3) 0.023(3)
C41 0.052(4) 0.097(6) 0.096(5) 0.005(4) 0.015(4) 0.026(4)
C42 0.034(3) 0.103(6) 0.090(5) 0.013(4) 0.006(3) 0.021(3)
C43 0.036(3) 0.076(5) 0.079(4) 0.024(4) 0.021(3) 0.027(3)
C44 0.037(3) 0.097(6) 0.063(4) 0.024(4) 0.014(3) 0.028(3)
C45 0.029(3) 0.074(4) 0.077(4) 0.028(3) 0.018(3) 0.021(3)
N1 0.059(3) 0.087(4) 0.073(3) -0.003(3) -0.025(3) 0.012(3)
N2 0.052(3) 0.090(4) 0.063(3) -0.002(3) -0.020(3) 0.020(3)
N3 0.033(3) 0.091(4) 0.076(3) 0.024(3) 0.014(3) 0.029(3)
O1 0.045(2) 0.071(3) 0.063(2) -0.008(2) -0.0176(19) 0.0096(19)
O2 0.055(2) 0.066(3) 0.086(3) -0.015(2) -0.016(2) 0.024(2)
O3 0.053(2) 0.063(3) 0.099(3) -0.017(3) -0.015(2) 0.010(2)
O4 0.050(3) 0.076(3) 0.108(3) -0.021(3) -0.008(2) 0.006(2)
O5 0.086(4) 0.130(5) 0.157(5) -0.061(4) 0.003(4) 0.022(4)
O6 0.094(4) 0.135(5) 0.110(4) -0.049(4) -0.020(3) 0.007(3)
O7 0.055(3) 0.092(4) 0.104(4) 0.018(3) -0.018(3) 0.015(2)
O8 0.165(7) 0.190(8) 0.192(7) -0.093(6) -0.075(5) 0.117(6)
O9 0.075(4) 0.170(6) 0.114(4) 0.063(4) -0.026(3) 0.000(4)
O10 0.070(3) 0.114(5) 0.127(4) 0.034(3) -0.037(3) -0.019(3)
O11 0.105(4) 0.123(5) 0.107(4) 0.045(4) -0.050(3) -0.016(3)
O12 0.050(3) 0.285(9) 0.117(4) 0.082(5) -0.025(3) -0.012(4)
O13 0.057(3) 0.120(4) 0.098(3) 0.043(3) 0.031(2) 0.044(3)
O14 0.046(2) 0.099(4) 0.085(3) 0.043(3) 0.018(2) 0.030(2)
O15 0.039(2) 0.088(3) 0.080(3) 0.025(2) 0.012(2) 0.032(2)
O16 0.075(3) 0.161(5) 0.106(4) 0.072(4) 0.041(3) 0.052(3)
O17 0.039(2) 0.154(5) 0.098(3) 0.000(3) 0.005(2) 0.032(3)
O18 0.056(3) 0.130(5) 0.150(5) -0.027(4) 0.017(3) 0.038(3)
N4 0.36(2) 0.41(2) 0.175(10) 0.100(13) 0.128(12) 0.259(18)
N5 0.44(3) 0.201(15) 0.189(12) 0.040(11) 0.011(15) 0.082(16)
C47 0.232(8) 0.234(8) 0.226(8) -0.002(5) 0.057(5) 0.009(5)
C50 0.275(10) 0.272(10) 0.276(10) -0.004(5) 0.041(5) 0.005(5)
C46 0.413(17) 0.414(17) 0.413(17) 0.004(5) 0.087(6) -0.006(5)
O19 0.226(10) 0.186(9) 0.138(6) 0.023(6) 0.014(6) 0.020(8)
N6 0.208(15) 0.27(2) 0.41(2) -0.009(19) -0.077(15) 0.060(13)
C49 0.32(2) 0.39(3) 0.193(16) 0.029(18) 0.040(15) 0.15(2)
C53 0.336(12) 0.331(12) 0.331(12) -0.002(5) 0.060(5) -0.003(5)
C51 0.261(11) 0.256(11) 0.263(11) 0.005(5) 0.054(5) -0.004(5)
O20 0.313(7) 0.311(7) 0.298(7) 0.009(5) 0.052(5) -0.015(5)
C52 0.413(17) 0.410(17) 0.413(17) 0.001(5) 0.077(6) -0.001(5)
C48 0.313(7) 0.311(7) 0.298(7) 0.009(5) 0.052(5) -0.015(5)

loop_
_atom_type_symbol
_atom_type_description
_atom_type_scat_dispersion_real
_atom_type_scat_dispersion_imag
_atom_type_scat_source
C C 0.0033 0.0016 'International Tables Vol C Tables 4.2.6.8 and 6.1.1.4'
H H 0.0000 0.0000 'International Tables Vol C Tables 4.2.6.8 and 6.1.1.4'
N N 0.0061 0.0033 'International Tables Vol C Tables 4.2.6.8 and 6.1.1.4'
O O 0.0106 0.0060 'International Tables Vol C Tables 4.2.6.8 and 6.1.1.4'
Zn Zn 0.2839 1.4301 'International Tables Vol C Tables 4.2.6.8 and 6.1.1.4'

loop_
_citation_id
_citation_doi
_citation_year
1 10.1039/C4CC08214A 2014

loop_
_geom_angle_atom_site_label_1
_geom_angle_atom_site_label_2
_geom_angle_atom_site_label_3
_geom_angle
_geom_angle_site_symmetry_1
_geom_angle_site_symmetry_3
O15 Zn1 O3 115.02(19) 7_566 4
O15 Zn1 O13 96.96(16) 7_566 .
O3 Zn1 O13 120.1(2) 4 .
O15 Zn1 O1 107.35(18) 7_566 .
O3 Zn1 O1 110.68(18) 4 .
O13 Zn1 O1 105.3(2) . .
O7 Zn2 O2 121.5(2) 5_575 .
O7 Zn2 O14 100.54(19) 5_575 .
O2 Zn2 O14 107.3(2) . .
O7 Zn2 O4 102.8(2) 5_575 4
O2 Zn2 O4 108.04(19) . 4
O14 Zn2 O4 117.2(2) . 4
C2 C1 C6 119.2(6) . .
C2 C1 C7 120.8(5) . .
C6 C1 C7 119.9(6) . .
C1 C2 C3 120.6(5) . .
C1 C2 H2 119.7 . .
C3 C2 H2 119.7 . .
C4 C3 C2 119.2(6) . .
C4 C3 C8 120.3(6) . .
C2 C3 C8 120.5(5) . .
C5 C4 C3 119.7(6) . .
C5 C4 H4 120.2 . .
C3 C4 H4 120.2 . .
C6 C5 C4 122.2(6) . .
C6 C5 N1 118.0(6) . .
C4 C5 N1 119.8(6) . .
C5 C6 C1 119.1(6) . .
C5 C6 H6 120.5 . .
C1 C6 H6 120.5 . .
O1 C7 O2 125.2(6) . .
O1 C7 C1 118.9(6) . .
O2 C7 C1 115.9(5) . .
O3 C8 O4 126.0(6) . .
O3 C8 C3 118.6(6) . .
O4 C8 C3 115.4(6) . .
O10 C9 N1 120.0(6) . .
O10 C9 C10 121.6(7) . .
N1 C9 C10 118.4(7) . .
C11 C10 C21 123.1(6) . .
C11 C10 C9 119.4(7) . .
C21 C10 C9 117.5(6) . .
C10 C11 C12 119.2(7) . .
C10 C11 H11 120.4 . .
C12 C11 H11 120.4 . .
C13 C12 C11 120.4(7) . .
C13 C12 H12 119.8 . .
C11 C12 H12 119.8 . .
C12 C13 C22 119.9(6) . .
C12 C13 C14 120.8(7) . .
C22 C13 C14 119.3(7) . .
O11 C14 N2 120.8(6) . .
O11 C14 C13 121.9(8) . .
N2 C14 C13 117.3(7) . .
O12 C15 N2 120.5(7) . .
O12 C15 C16 122.1(8) . .
N2 C15 C16 117.4(7) . .
C17 C16 C22 120.1(6) . .
C17 C16 C15 120.8(7) . .
C22 C16 C15 119.1(7) . .
C16 C17 C18 119.6(7) . .
C16 C17 H17 120.2 . .
C18 C17 H17 120.2 . .
C19 C18 C17 121.9(7) . .
C19 C18 H18 119.1 . .
C17 C18 H18 119.1 . .
C18 C19 C21 120.6(6) . .
C18 C19 C20 119.0(7) . .
C21 C19 C20 120.4(7) . .
O9 C20 N1 120.3(7) . .
O9 C20 C19 125.0(8) . .
N1 C20 C19 114.6(7) . .
C10 C21 C19 123.5(6) . .
C10 C21 C22 117.7(6) . .
C19 C21 C22 118.7(6) . .
C16 C22 C13 121.3(6) . .
C16 C22 C21 119.0(7) . .
C13 C22 C21 119.6(6) . .
C28 C23 C24 122.7(6) . .
C28 C23 N2 119.8(6) . .
C24 C23 N2 117.4(5) . .
C25 C24 C23 119.1(6) . .
C25 C24 H24 120.4 . .
C23 C24 H24 120.4 . .
C24 C25 C26 118.2(6) . .
C24 C25 C29 120.4(6) . .
C26 C25 C29 121.4(6) . .
C27 C26 C25 121.5(6) . .
C27 C26 H26 119.3 . .
C25 C26 H26 119.3 . .
C26 C27 C28 120.2(6) . .
C26 C27 C30 119.5(6) . .
C28 C27 C30 120.2(7) . .
C23 C28 C27 118.2(6) . .
C23 C28 H28 120.9 . .
C27 C28 H28 120.9 . .
O5 C29 O6 124.6(7) . .
O5 C29 C25 121.6(7) . .
O6 C29 C25 113.6(7) . .
O8 C30 O7 124.5(8) . .
O8 C30 C27 120.7(8) . .
O7 C30 C27 114.8(8) . .
C36 C31 C32 119.7(5) . .
C36 C31 C37 121.1(4) . .
C32 C31 C37 119.1(5) . .
C33 C32 C31 118.7(5) . .
C33 C32 H32 120.7 . .
C31 C32 H32 120.7 . .
C34 C33 C32 121.6(5) . .
C34 C33 N3 119.8(5) . .
C32 C33 N3 118.5(5) . .
C33 C34 C35 120.2(5) . .
C33 C34 H34 119.9 . .
C35 C34 H34 119.9 . .
C34 C35 C36 118.1(5) . .
C34 C35 C38 121.6(5) . .
C36 C35 C38 120.3(4) . .
C31 C36 C35 121.7(4) . .
C31 C36 H36 119.2 . .
C35 C36 H36 119.2 . .
O14 C37 O13 124.1(5) . .
O14 C37 C31 119.2(4) . .
O13 C37 C31 116.7(5) . .
O16 C38 O15 123.0(5) . .
O16 C38 C35 120.5(5) . .
O15 C38 C35 116.4(5) . .
O18 C39 N3 121.3(5) . .
O18 C39 C40 122.5(7) . .
N3 C39 C40 116.2(6) . .
C41 C40 C45 120.1(5) . .
C41 C40 C39 119.4(7) . .
C45 C40 C39 120.5(6) . .
C40 C41 C42 118.7(7) . 5_576
C40 C41 H41 120.6 . .
C42 C41 H41 120.6 5_576 .
C43 C42 C41 120.9(6) . 5_576
C43 C42 H42 119.6 . .
C41 C42 H42 119.6 5_576 .
C42 C43 C45 121.2(5) . .
C42 C43 C44 118.8(6) . .
C45 C43 C44 120.0(6) . .
O17 C44 N3 121.5(5) . .
O17 C44 C43 122.8(7) . .
N3 C44 C43 115.6(6) . .
C40 C45 C43 120.9(5) . .
C40 C45 C45 121.4(8) . 5_576
C43 C45 C45 117.7(8) . 5_576
C9 N1 C20 125.3(6) . .
C9 N1 C5 117.1(6) . .
C20 N1 C5 117.4(6) . .
C15 N2 C14 125.3(6) . .
C15 N2 C23 116.9(6) . .
C14 N2 C23 117.5(6) . .
C44 N3 C39 126.8(5) . .
C44 N3 C33 116.6(5) . .
C39 N3 C33 116.5(5) . .
C7 O1 Zn1 128.6(4) . .
C7 O2 Zn2 139.5(4) . .
C8 O3 Zn1 129.2(4) . 4_545
C8 O4 Zn2 138.5(4) . 4_545
C29 O6 H6A 109.5 . .
C30 O7 Zn2 122.0(6) . 5_575
C37 O13 Zn1 141.9(4) . .
C37 O14 Zn2 128.2(3) . .
C38 O15 Zn1 127.7(4) . 7_566
C46 N4 C47 99.3(13) . .
C46 N4 H4A 111.9 . .
C47 N4 H4A 111.9 . .
C46 N4 H4B 111.9 . .
C47 N4 H4B 111.9 . .
H4A N4 H4B 109.6 . .
C49 N5 C50 103.3(18) . .
C49 N5 C48 130.4(16) . .
C50 N5 C48 125.7(16) . .
N4 C47 H47A 109.5 . .
N4 C47 H47B 109.5 . .
H47A C47 H47B 109.5 . .
N4 C47 H47C 109.5 . .
H47A C47 H47C 109.5 . .
H47B C47 H47C 109.5 . .
N4 C46 H46A 109.5 . .
N4 C46 H46B 109.5 . .
H46A C46 H46B 109.5 . .
N4 C46 H46C 109.5 . .
H46A C46 H46C 109.5 . .
H46B C46 H46C 109.5 . .
C53 N6 C51 121(2) . .
C53 N6 C52 107(2) . .
C51 N6 C52 105(2) . .
O19 C51 N6 103(2) . .
O20 C48 N5 119(2) . .

loop_
_geom_bond_atom_site_label_1
_geom_bond_atom_site_label_2
_geom_bond_distance
_geom_bond_site_symmetry_2
Zn1 O15 1.881(4) 7_566
Zn1 O3 1.896(4) 4
Zn1 O13 1.915(4) .
Zn1 O1 1.945(4) .
Zn2 O7 1.847(4) 5_575
Zn2 O2 1.906(4) .
Zn2 O14 1.914(4) .
Zn2 O4 1.924(4) 4
C1 C2 1.374(8) .
C1 C6 1.388(7) .
C1 C7 1.499(8) .
C2 C3 1.379(7) .
C2 H2 0.9300 .
C3 C4 1.372(7) .
C3 C8 1.487(8) .
C4 C5 1.356(8) .
C4 H4 0.9300 .
C5 C6 1.350(8) .
C5 N1 1.465(7) .
C6 H6 0.9300 .
C7 O1 1.247(6) .
C7 O2 1.255(7) .
C8 O3 1.249(7) .
C8 O4 1.258(7) .
C9 O10 1.198(8) .
C9 N1 1.388(8) .
C9 C10 1.460(8) .
C10 C11 1.352(9) .
C10 C21 1.388(9) .
C11 C12 1.419(9) .
C11 H11 0.9300 .
C12 C13 1.373(9) .
C12 H12 0.9300 .
C13 C22 1.411(9) .
C13 C14 1.451(9) .
C14 O11 1.204(8) .
C14 N2 1.385(9) .
C15 O12 1.196(8) .
C15 N2 1.375(9) .
C15 C16 1.458(9) .
C16 C17 1.364(10) .
C16 C22 1.411(9) .
C17 C18 1.398(9) .
C17 H17 0.9300 .
C18 C19 1.344(9) .
C18 H18 0.9300 .
C19 C21 1.387(9) .
C19 C20 1.472(9) .
C20 O9 1.191(8) .
C20 N1 1.403(9) .
C21 C22 1.430(8) .
C23 C28 1.353(8) .
C23 C24 1.375(8) .
C23 N2 1.466(7) .
C24 C25 1.373(8) .
C24 H24 0.9300 .
C25 C26 1.391(8) .
C25 C29 1.473(9) .
C26 C27 1.356(8) .
C26 H26 0.9300 .
C27 C28 1.377(8) .
C27 C30 1.522(10) .
C28 H28 0.9300 .
C29 O5 1.197(8) .
C29 O6 1.274(8) .
C30 O8 1.192(10) .
C30 O7 1.235(9) .
C31 C36 1.364(7) .
C31 C32 1.380(6) .
C31 C37 1.494(7) .
C32 C33 1.381(7) .
C32 H32 0.9300 .
C33 C34 1.359(8) .
C33 N3 1.463(6) .
C34 C35 1.382(6) .
C34 H34 0.9300 .
C35 C36 1.388(7) .
C35 C38 1.470(7) .
C36 H36 0.9300 .
C37 O14 1.237(6) .
C37 O13 1.241(6) .
C38 O16 1.224(6) .
C38 O15 1.248(6) .
C39 O18 1.189(8) .
C39 N3 1.395(8) .
C39 C40 1.450(7) .
C40 C41 1.363(9) .
C40 C45 1.384(8) .
C41 C42 1.436(8) 5_576
C41 H41 0.9300 .
C42 C43 1.338(8) .
C42 C41 1.436(8) 5_576
C42 H42 0.9300 .
C43 C45 1.397(8) .
C43 C44 1.487(7) .
C44 O17 1.195(7) .
C44 N3 1.350(8) .
C45 C45 1.406(9) 5_576
O3 Zn1 1.896(4) 4_545
O4 Zn2 1.924(4) 4_545
O6 H6A 0.8200 .
O7 Zn2 1.847(4) 5_575
O15 Zn1 1.881(4) 7_566
N4 C46 1.55(3) .
N4 C47 1.618(19) .
N4 H4A 0.9000 .
N4 H4B 0.9000 .
N5 C49 1.440(15) .
N5 C50 1.493(15) .
N5 C48 1.76(3) .
C47 H47A 0.9600 .
C47 H47B 0.9600 .
C47 H47C 0.9600 .
C46 H46A 0.9600 .
C46 H46B 0.9600 .
C46 H46C 0.9600 .
O19 C51 1.22(2) .
N6 C53 1.448(16) .
N6 C51 1.59(2) .
N6 C52 1.596(17) .
O20 C48 1.132(16) .
